data_4307612
loop_
_publ_author_name
'Jong Hyub Paek'
'Kyu Ho Song'
'Il Jung'
'Sang Ook Kang'
'Jaejung Ko'

_publ_section_title
;
Organometallic Fragments Coordinated to a Multiisocyanide Ligand and Their
Physical Properties
;
_journal_name_full 'Inorganic Chemistry'
_journal_page_first 2787
_journal_page_last 2796
_journal_paper_doi 10.1021/ic0620900
_journal_volume 46
_journal_year 2007
_chemical_formula_moiety 'C51 H51 Au3 Cl3 N3'
_chemical_formula_sum 'C51 H51 Au3 Cl3 N3'
_chemical_formula_weight 1403.20
_chemical_name_common TrisAuCl
_chemical_name_systematic
;
 ?
;
_space_group_IT_number 15
_symmetry_cell_setting monoclinic
_symmetry_space_group_name_Hall '-C 2yc'
_symmetry_space_group_name_H-M 'C 1 2/c 1'
_atom_sites_solution_hydrogens geom
_atom_sites_solution_primary direct
_atom_sites_solution_secondary difmap
_audit_creation_method SHELXL-97
_cell_angle_alpha 90.00
_cell_angle_beta 105.370(2)
_cell_angle_gamma 90.00
_cell_formula_units_Z 8
_cell_length_a 22.5803(13)
_cell_length_b 18.6604(12)
_cell_length_c 30.452(2)
_cell_measurement_reflns_used 3544
_cell_measurement_temperature 230.5
_cell_measurement_theta_max 28.34
_cell_measurement_theta_min 1.39
_cell_volume 12372.3(13)
_computing_cell_refinement 'SMART (Bruker, 1999)'
_computing_data_collection 'SMART (Bruker, 1999)'
_computing_data_reduction 'SAINT-Plus (Bruker, 1999)'
_computing_molecular_graphics 'Ortep-3 for Windows (Farrugia, 1997)'
_computing_publication_material 'SHELXL-97 (Sheldrick, 1997)'
_computing_structure_refinement 'SHELXL-97 (Sheldrick, 1997)'
_computing_structure_solution 'SHELXS-97 (Sheldrick, 1990)'
_diffrn_ambient_temperature 293(2)
_diffrn_measured_fraction_theta_full 0.998
_diffrn_measured_fraction_theta_max 0.998
_diffrn_measurement_device_type 'Bruker SMART 1000 CCD diffractometer'
_diffrn_measurement_method \w-scans
_diffrn_radiation_monochromator graphite
_diffrn_radiation_source 'fine-focus sealed tube'
_diffrn_radiation_type MoK\a
_diffrn_radiation_wavelength 0.71073
_diffrn_reflns_av_R_equivalents 0.0817
_diffrn_reflns_av_sigmaI/netI 0.1486
_diffrn_reflns_limit_h_max 27
_diffrn_reflns_limit_h_min -30
_diffrn_reflns_limit_k_max 24
_diffrn_reflns_limit_k_min -24
_diffrn_reflns_limit_l_max 31
_diffrn_reflns_limit_l_min -40
_diffrn_reflns_number 40930
_diffrn_reflns_theta_full 28.34
_diffrn_reflns_theta_max 28.34
_diffrn_reflns_theta_min 1.39
_exptl_absorpt_coefficient_mu 7.256
_exptl_absorpt_correction_T_max 0.1884
_exptl_absorpt_correction_T_min 0.0854
_exptl_absorpt_correction_type multi-scan
_exptl_absorpt_process_details 'SADABS (Sheldrick, 1996)'
_exptl_crystal_colour white
_exptl_crystal_density_diffrn 1.507
_exptl_crystal_density_method 'not measured'
_exptl_crystal_description block
_exptl_crystal_F_000 5328
_exptl_crystal_size_max 0.39
_exptl_crystal_size_mid 0.27
_exptl_crystal_size_min 0.23
_platon_squeeze_details
;
;
_refine_diff_density_max 1.708
_refine_diff_density_min -1.837
_refine_diff_density_rms 0.166
_refine_ls_extinction_coef 0.000041(9)
_refine_ls_extinction_method none
_refine_ls_goodness_of_fit_ref 0.713
_refine_ls_hydrogen_treatment constr
_refine_ls_matrix_type full
_refine_ls_number_parameters 541
_refine_ls_number_reflns 15417
_refine_ls_number_restraints 1
_refine_ls_restrained_S_all 0.713
_refine_ls_R_factor_all 0.1555
_refine_ls_R_factor_gt 0.0606
_refine_ls_shift/su_max 0.002
_refine_ls_shift/su_mean 0.000
_refine_ls_structure_factor_coef Fsqd
_refine_ls_weighting_details 'calc w=1/[\s^2^(Fo^2^)+(0.0935P)^2^+0.0000P] where P=(Fo^2^+2Fc^2^)/3'
_refine_ls_weighting_scheme calc
_refine_ls_wR_factor_gt 0.1473
_refine_ls_wR_factor_ref 0.1792
_reflns_number_gt 4636
_reflns_number_total 15417
_reflns_threshold_expression >2sigma(I)
_cod_data_source_file ic0620900si20061102_035258_3.cif
_cod_data_source_block comp9
_cod_database_code 4307612

loop_
_symmetry_equiv_pos_as_xyz
'x, y, z'
'-x, y, -z+1/2'
'x+1/2, y+1/2, z'
'-x+1/2, y+1/2, -z+1/2'
'-x, -y, -z'
'x, -y, z-1/2'
'-x+1/2, -y+1/2, -z'
'x+1/2, -y+1/2, z-1/2'

loop_
_atom_site_label
_atom_site_type_symbol
_atom_site_fract_x
_atom_site_fract_y
_atom_site_fract_z
_atom_site_U_iso_or_equiv
_atom_site_adp_type
_atom_site_occupancy
_atom_site_symmetry_multiplicity
_atom_site_calc_flag
_atom_site_refinement_flags
_atom_site_disorder_assembly
_atom_site_disorder_group
Au1 Au -0.05788(3) 1.44161(2) 0.46509(2) 0.1054(2) Uani 1 1 d . . .
Au2 Au 0.52869(2) 0.43096(3) 0.708089(18) 0.0880(2) Uani 1 1 d . . .
Au3 Au -0.34522(2) 0.47070(3) 0.19336(2) 0.1065(2) Uani 1 1 d . . .
Cl1 Cl -0.1095(2) 1.54356(19) 0.46686(19) 0.163(2) Uani 1 1 d . . .
Cl2 Cl 0.60615(17) 0.3671(2) 0.75315(15) 0.1412(16) Uani 1 1 d . . .
Cl3 Cl -0.41752(19) 0.4055(3) 0.14528(18) 0.176(2) Uani 1 1 d . . .
N1 N -0.0009(5) 1.2933(4) 0.4626(4) 0.099(3) Uani 1 1 d . . .
N2 N 0.4186(4) 0.5146(5) 0.6514(3) 0.080(3) Uani 1 1 d U . .
N3 N -0.2413(5) 0.5506(6) 0.2597(4) 0.114(4) Uani 1 1 d . . .
C1 C 0.0382(5) 0.8259(5) 0.4413(3) 0.064(3) Uani 1 1 d . . .
H1A H 0.0030 0.8480 0.4235 0.077 Uiso 1 1 calc R . .
C2 C 0.0442(5) 0.7525(5) 0.4391(4) 0.071(3) Uani 1 1 d . . .
C3 C 0.0955(4) 0.7194(5) 0.4675(4) 0.073(3) Uani 1 1 d . . .
H3A H 0.0999 0.6700 0.4667 0.088 Uiso 1 1 calc R . .
C4 C 0.1396(4) 0.7601(5) 0.4969(4) 0.067(3) Uani 1 1 d . . .
C5 C 0.1347(4) 0.8335(5) 0.4976(3) 0.062(3) Uani 1 1 d . . .
H5A H 0.1656 0.8603 0.5169 0.075 Uiso 1 1 calc R . .
C6 C 0.0840(5) 0.8676(4) 0.4698(4) 0.068(3) Uani 1 1 d . . .
C7 C 0.0754(5) 0.9434(5) 0.4715(4) 0.073(3) Uani 1 1 d . . .
C8 C 0.0631(5) 1.0053(5) 0.4701(4) 0.078(3) Uani 1 1 d . . .
C9 C 0.0479(5) 1.0804(5) 0.4683(4) 0.073(3) Uani 1 1 d . . .
C10 C -0.0068(6) 1.1044(6) 0.4374(4) 0.082(3) Uani 1 1 d . . .
H10A H -0.0322 1.0716 0.4183 0.098 Uiso 1 1 calc R . .
C11 C -0.0227(6) 1.1747(6) 0.4353(4) 0.078(3) Uani 1 1 d . . .
C12 C 0.0156(6) 1.2214(5) 0.4633(4) 0.077(3) Uani 1 1 d . . .
C13 C 0.0707(5) 1.2029(5) 0.4939(4) 0.081(4) Uani 1 1 d . . .
C14 C 0.0872(5) 1.1285(5) 0.4968(4) 0.079(4) Uani 1 1 d . . .
H14A H 0.1233 1.1128 0.5171 0.095 Uiso 1 1 calc R . .
C15 C 0.1172(7) 1.2581(7) 0.5202(6) 0.120(5) Uani 1 1 d . . .
H15A H 0.0932 1.2972 0.5283 0.144 Uiso 1 1 calc R . .
C16 C 0.1578(7) 1.2281(9) 0.5655(6) 0.144(6) Uani 1 1 d . . .
H16A H 0.1321 1.2088 0.5832 0.216 Uiso 1 1 calc R . .
H16B H 0.1826 1.2659 0.5823 0.216 Uiso 1 1 calc R . .
H16C H 0.1838 1.1909 0.5593 0.216 Uiso 1 1 calc R . .
C17 C 0.1538(6) 1.2910(7) 0.4890(6) 0.133(6) Uani 1 1 d . . .
H17A H 0.1258 1.3093 0.4619 0.200 Uiso 1 1 calc R . .
H17B H 0.1793 1.2548 0.4810 0.200 Uiso 1 1 calc R . .
H17C H 0.1791 1.3293 0.5048 0.200 Uiso 1 1 calc R . .
C18 C -0.0819(8) 1.1984(8) 0.4002(5) 0.123(5) Uani 1 1 d . . .
H18A H -0.1007 1.2345 0.4155 0.147 Uiso 1 1 calc R . .
C19 C -0.0660(10) 1.2374(9) 0.3603(6) 0.188(9) Uani 1 1 d . . .
H19A H -0.1031 1.2524 0.3387 0.282 Uiso 1 1 calc R . .
H19B H -0.0437 1.2056 0.3457 0.282 Uiso 1 1 calc R . .
H19C H -0.0412 1.2786 0.3716 0.282 Uiso 1 1 calc R . .
C20 C -0.1296(7) 1.1388(9) 0.3861(6) 0.145(6) Uani 1 1 d . . .
H20A H -0.1375 1.1178 0.4128 0.218 Uiso 1 1 calc R . .
H20B H -0.1143 1.1027 0.3694 0.218 Uiso 1 1 calc R . .
H20C H -0.1670 1.1584 0.3671 0.218 Uiso 1 1 calc R . .
C21 C -0.0211(6) 1.3537(8) 0.4634(5) 0.106(4) Uani 1 1 d . . .
C22 C 0.1882(5) 0.7231(5) 0.5270(4) 0.075(3) Uani 1 1 d . . .
C23 C 0.2302(5) 0.6896(6) 0.5530(4) 0.077(3) Uani 1 1 d . . .
C24 C 0.2782(4) 0.6447(6) 0.5805(4) 0.067(3) Uani 1 1 d . . .
C25 C 0.3245(4) 0.6734(5) 0.6148(4) 0.071(3) Uani 1 1 d . . .
H25A H 0.3242 0.7219 0.6217 0.085 Uiso 1 1 calc R . .
C26 C 0.3721(4) 0.6292(6) 0.6395(3) 0.067(3) Uani 1 1 d . . .
C27 C 0.3696(4) 0.5584(6) 0.6278(4) 0.067(3) Uani 1 1 d . . .
C28 C 0.3215(5) 0.5270(6) 0.5946(4) 0.073(3) Uani 1 1 d . . .
C29 C 0.2753(5) 0.5710(6) 0.5719(4) 0.082(4) Uani 1 1 d . . .
H29A H 0.2416 0.5518 0.5506 0.098 Uiso 1 1 calc R . .
C30 C 0.3206(6) 0.4476(6) 0.5861(6) 0.100(5) Uani 1 1 d . . .
H30A H 0.3631 0.4318 0.5898 0.120 Uiso 1 1 calc R . .
C31 C 0.2833(6) 0.4257(7) 0.5392(6) 0.131(6) Uani 1 1 d . . .
H31A H 0.2994 0.4488 0.5166 0.197 Uiso 1 1 calc R . .
H31B H 0.2413 0.4398 0.5351 0.197 Uiso 1 1 calc R . .
H31C H 0.2855 0.3747 0.5360 0.197 Uiso 1 1 calc R . .
C32 C 0.2957(8) 0.4090(8) 0.6217(7) 0.150(7) Uani 1 1 d . . .
H32A H 0.2951 0.3583 0.6163 0.224 Uiso 1 1 calc R . .
H32B H 0.2547 0.4254 0.6197 0.224 Uiso 1 1 calc R . .
H32C H 0.3215 0.4192 0.6516 0.224 Uiso 1 1 calc R . .
C33 C 0.4228(5) 0.6563(7) 0.6798(4) 0.084(4) Uani 1 1 d . . .
H33A H 0.4616 0.6352 0.6776 0.101 Uiso 1 1 calc R . .
C34 C 0.4298(5) 0.7409(7) 0.6793(4) 0.112(5) Uani 1 1 d . . .
H34A H 0.4621 0.7556 0.7051 0.168 Uiso 1 1 calc R . .
H34B H 0.3920 0.7629 0.6807 0.168 Uiso 1 1 calc R . .
H34C H 0.4397 0.7553 0.6518 0.168 Uiso 1 1 calc R . .
C35 C 0.4126(6) 0.6338(8) 0.7245(5) 0.120(5) Uani 1 1 d . . .
H35A H 0.4088 0.5826 0.7252 0.180 Uiso 1 1 calc R . .
H35B H 0.3756 0.6555 0.7282 0.180 Uiso 1 1 calc R . .
H35C H 0.4468 0.6488 0.7489 0.180 Uiso 1 1 calc R . .
C36 C 0.4614(5) 0.4828(6) 0.6719(4) 0.085(4) Uani 1 1 d U . .
C37 C -0.0031(5) 0.7125(5) 0.4093(4) 0.078(3) Uani 1 1 d . . .
C38 C -0.0437(5) 0.6814(6) 0.3836(4) 0.087(4) Uani 1 1 d . . .
C39 C -0.0940(5) 0.6488(5) 0.3507(5) 0.088(4) Uani 1 1 d . . .
C40 C -0.0984(5) 0.5725(6) 0.3472(5) 0.095(4) Uani 1 1 d . . .
H40A H -0.0678 0.5443 0.3657 0.114 Uiso 1 1 calc R . .
C41 C -0.1467(6) 0.5403(6) 0.3172(5) 0.094(4) Uani 1 1 d . . .
C42 C -0.1928(5) 0.5850(7) 0.2911(4) 0.090(4) Uani 1 1 d . . .
C43 C -0.1904(5) 0.6584(6) 0.2939(4) 0.082(3) Uani 1 1 d . . .
C44 C -0.1413(5) 0.6894(6) 0.3243(4) 0.092(4) Uani 1 1 d . . .
H44A H -0.1398 0.7390 0.3272 0.111 Uiso 1 1 calc R . .
C45 C -0.2413(6) 0.7030(6) 0.2617(6) 0.125(6) Uani 1 1 d . . .
H45A H -0.2781 0.6728 0.2549 0.150 Uiso 1 1 calc R . .
C46 C -0.2569(8) 0.7698(8) 0.2878(7) 0.210(11) Uani 1 1 d . . .
H46A H -0.2890 0.7971 0.2678 0.315 Uiso 1 1 calc R . .
H46B H -0.2210 0.7991 0.2980 0.315 Uiso 1 1 calc R . .
H46C H -0.2704 0.7541 0.3136 0.315 Uiso 1 1 calc R . .
C47 C -0.2291(10) 0.7197(14) 0.2160(7) 0.222(12) Uani 1 1 d . . .
H47A H -0.2209 0.6759 0.2021 0.333 Uiso 1 1 calc R . .
H47B H -0.1943 0.7509 0.2205 0.333 Uiso 1 1 calc R . .
H47C H -0.2645 0.7426 0.1965 0.333 Uiso 1 1 calc R . .
C48 C -0.1498(8) 0.4597(7) 0.3107(7) 0.145(8) Uani 1 1 d . . .
H48A H -0.1749 0.4526 0.2794 0.174 Uiso 1 1 calc R . .
C49 C -0.0959(15) 0.4257(9) 0.3125(12) 0.306(19) Uani 1 1 d . . .
H49A H -0.1032 0.3753 0.3079 0.459 Uiso 1 1 calc R . .
H49B H -0.0676 0.4337 0.3417 0.459 Uiso 1 1 calc R . .
H49C H -0.0788 0.4443 0.2891 0.459 Uiso 1 1 calc R . .
C50 C -0.1863(11) 0.4275(9) 0.3397(8) 0.190(9) Uani 1 1 d . . .
H50A H -0.1887 0.3766 0.3351 0.285 Uiso 1 1 calc R . .
H50B H -0.2270 0.4474 0.3315 0.285 Uiso 1 1 calc R . .
H50C H -0.1669 0.4377 0.3711 0.285 Uiso 1 1 calc R . .
C51 C -0.2799(7) 0.5216(7) 0.2358(5) 0.108(4) Uani 1 1 d . . .

loop_
_atom_site_aniso_label
_atom_site_aniso_U_11
_atom_site_aniso_U_22
_atom_site_aniso_U_33
_atom_site_aniso_U_23
_atom_site_aniso_U_13
_atom_site_aniso_U_12
Au1 0.1073(4) 0.0501(2) 0.1517(6) -0.0101(3) 0.0219(4) 0.0174(3)
Au2 0.0597(3) 0.0947(4) 0.1013(4) 0.0169(3) 0.0069(2) 0.0287(2)
Au3 0.0923(4) 0.0867(4) 0.1132(5) -0.0206(3) -0.0204(3) -0.0256(3)
Cl1 0.135(3) 0.072(2) 0.248(6) -0.039(3) -0.006(3) 0.042(2)
Cl2 0.096(3) 0.174(4) 0.145(4) 0.057(3) 0.016(2) 0.074(3)
Cl3 0.108(3) 0.180(4) 0.201(5) -0.111(4) -0.025(3) -0.032(3)
N1 0.124(9) 0.040(5) 0.129(9) -0.007(5) 0.026(7) 0.024(5)
N2 0.044(5) 0.076(6) 0.114(8) 0.023(5) 0.010(5) 0.024(4)
N3 0.093(8) 0.095(7) 0.128(10) -0.030(7) -0.014(7) -0.053(6)
C1 0.077(7) 0.045(5) 0.061(7) 0.003(5) 0.002(6) 0.012(5)
C2 0.073(7) 0.050(5) 0.073(8) -0.015(5) -0.011(6) -0.006(5)
C3 0.053(6) 0.049(5) 0.098(9) -0.013(6) -0.015(6) 0.002(5)
C4 0.064(6) 0.039(5) 0.082(8) 0.015(5) -0.006(6) 0.008(5)
C5 0.053(6) 0.049(5) 0.071(7) 0.002(5) -0.007(5) -0.005(5)
C6 0.068(6) 0.031(4) 0.091(8) 0.010(5) -0.002(6) -0.002(5)
C7 0.087(8) 0.054(6) 0.070(8) 0.008(6) 0.009(6) 0.002(6)
C8 0.071(7) 0.038(5) 0.114(10) -0.011(6) 0.009(6) -0.005(5)
C9 0.067(7) 0.051(6) 0.101(9) 0.002(6) 0.020(7) 0.004(5)
C10 0.099(9) 0.060(6) 0.083(9) -0.007(6) 0.020(7) 0.001(6)
C11 0.098(9) 0.052(6) 0.084(9) 0.004(6) 0.023(7) 0.029(6)
C12 0.093(8) 0.028(4) 0.112(10) 0.009(6) 0.031(8) 0.020(5)
C13 0.093(9) 0.044(5) 0.113(10) -0.012(6) 0.036(8) 0.004(6)
C14 0.062(7) 0.048(5) 0.129(11) -0.003(6) 0.028(7) 0.005(5)
C15 0.119(11) 0.062(7) 0.181(16) -0.060(9) 0.041(12) -0.004(8)
C16 0.135(13) 0.127(13) 0.136(14) -0.044(11) -0.024(11) 0.018(11)
C17 0.104(10) 0.078(9) 0.226(19) -0.023(11) 0.058(12) -0.024(8)
C18 0.153(14) 0.097(10) 0.116(13) 0.020(10) 0.030(11) 0.065(11)
C19 0.32(3) 0.124(14) 0.100(14) 0.011(12) 0.018(16) 0.030(16)
C20 0.119(13) 0.115(12) 0.171(17) -0.028(11) -0.017(11) 0.020(11)
C21 0.112(11) 0.094(10) 0.111(11) 0.003(9) 0.025(9) -0.009(9)
C22 0.076(7) 0.048(5) 0.089(9) 0.000(6) -0.002(6) -0.002(5)
C23 0.074(7) 0.067(6) 0.077(9) 0.005(6) -0.002(6) 0.000(6)
C24 0.054(6) 0.067(6) 0.072(8) 0.006(6) 0.001(5) 0.016(5)
C25 0.060(6) 0.054(6) 0.082(8) 0.008(6) -0.011(6) 0.005(5)
C26 0.062(6) 0.072(7) 0.054(7) 0.008(6) -0.007(5) -0.007(5)
C27 0.050(6) 0.068(6) 0.071(8) 0.018(6) -0.003(5) 0.018(5)
C28 0.058(6) 0.065(6) 0.088(9) 0.013(6) 0.003(6) 0.013(5)
C29 0.062(7) 0.070(7) 0.098(9) 0.009(7) -0.005(6) -0.006(6)
C30 0.066(7) 0.059(7) 0.154(14) 0.001(8) -0.009(8) 0.010(6)
C31 0.079(9) 0.092(10) 0.216(19) -0.022(11) 0.027(11) 0.002(8)
C32 0.162(16) 0.076(9) 0.21(2) 0.008(12) 0.046(15) 0.012(10)
C33 0.062(7) 0.118(10) 0.062(9) -0.002(7) -0.001(6) 0.002(7)
C34 0.080(8) 0.119(11) 0.106(11) -0.008(9) -0.028(7) -0.033(8)
C35 0.122(12) 0.121(11) 0.101(12) 0.003(9) -0.001(9) 0.033(9)
C36 0.068(7) 0.085(8) 0.107(10) -0.016(7) 0.032(7) 0.016(6)
C37 0.080(8) 0.047(5) 0.096(9) -0.019(6) 0.004(7) -0.008(5)
C38 0.079(8) 0.075(7) 0.086(9) -0.010(7) -0.018(7) 0.001(6)
C39 0.069(7) 0.051(6) 0.129(11) -0.019(7) -0.001(7) -0.018(6)
C40 0.080(8) 0.058(6) 0.121(11) -0.007(7) -0.020(7) -0.004(6)
C41 0.088(9) 0.062(7) 0.111(11) -0.004(7) -0.008(8) -0.013(6)
C42 0.067(7) 0.084(8) 0.099(10) -0.008(7) -0.014(7) -0.026(7)
C43 0.065(7) 0.068(7) 0.101(10) -0.006(7) 0.004(6) -0.025(6)
C44 0.067(7) 0.070(7) 0.128(11) -0.015(7) 0.005(7) -0.032(6)
C45 0.071(8) 0.062(7) 0.212(19) 0.024(10) -0.016(10) -0.017(7)
C46 0.155(15) 0.095(11) 0.30(3) -0.022(15) -0.083(16) 0.060(11)
C47 0.22(2) 0.27(3) 0.149(19) 0.09(2) 0.011(17) -0.05(2)
C48 0.117(13) 0.056(8) 0.22(2) -0.023(10) -0.028(13) -0.010(9)
C49 0.38(4) 0.079(12) 0.52(6) 0.00(2) 0.24(4) 0.074(19)
C50 0.23(2) 0.090(12) 0.27(3) -0.042(14) 0.10(2) -0.037(14)
C51 0.111(11) 0.080(9) 0.122(12) 0.011(8) 0.012(9) -0.018(8)

loop_
_atom_type_symbol
_atom_type_description
_atom_type_scat_dispersion_real
_atom_type_scat_dispersion_imag
_atom_type_scat_source
C C 0.0033 0.0016 'International Tables Vol C Tables 4.2.6.8 and 6.1.1.4'
H H 0.0000 0.0000 'International Tables Vol C Tables 4.2.6.8 and 6.1.1.4'
N N 0.0061 0.0033 'International Tables Vol C Tables 4.2.6.8 and 6.1.1.4'
Cl Cl 0.1484 0.1585 'International Tables Vol C Tables 4.2.6.8 and 6.1.1.4'
Au Au -2.0133 8.8022 'International Tables Vol C Tables 4.2.6.8 and 6.1.1.4'

loop_
_geom_angle_atom_site_label_1
_geom_angle_atom_site_label_2
_geom_angle_atom_site_label_3
_geom_angle
_geom_angle_site_symmetry_1
_geom_angle_site_symmetry_3
_geom_angle_publ_flag
C21 Au1 Cl1 175.4(4) . . ?
C36 Au2 Cl2 177.4(4) . . ?
C36 Au2 Au2 91.9(4) . 2_656 ?
Cl2 Au2 Au2 85.78(11) . 2_656 ?
C51 Au3 Cl3 176.5(4) . . ?
C21 N1 C12 172.7(13) . . ?
C36 N2 C27 175.2(11) . . ?
C51 N3 C42 177.7(15) . . ?
C2 C1 C6 121.1(9) . . ?
C2 C1 H1A 119.4 . . ?
C6 C1 H1A 119.4 . . ?
C1 C2 C3 119.1(9) . . ?
C1 C2 C37 119.1(9) . . ?
C3 C2 C37 121.8(9) . . ?
C4 C3 C2 119.9(9) . . ?
C4 C3 H3A 120.0 . . ?
C2 C3 H3A 120.0 . . ?
C5 C4 C3 120.8(9) . . ?
C5 C4 C22 122.0(9) . . ?
C3 C4 C22 117.1(8) . . ?
C4 C5 C6 120.4(9) . . ?
C4 C5 H5A 119.8 . . ?
C6 C5 H5A 119.8 . . ?
C5 C6 C1 118.6(8) . . ?
C5 C6 C7 122.0(9) . . ?
C1 C6 C7 119.2(9) . . ?
C8 C7 C6 173.8(13) . . ?
C7 C8 C9 179.8(18) . . ?
C14 C9 C10 120.7(9) . . ?
C14 C9 C8 119.9(10) . . ?
C10 C9 C8 119.4(10) . . ?
C11 C10 C9 120.8(11) . . ?
C11 C10 H10A 119.6 . . ?
C9 C10 H10A 119.6 . . ?
C12 C11 C10 118.3(11) . . ?
C12 C11 C18 123.0(10) . . ?
C10 C11 C18 118.7(12) . . ?
C11 C12 C13 124.9(9) . . ?
C11 C12 N1 119.0(11) . . ?
C13 C12 N1 116.1(11) . . ?
C12 C13 C14 117.0(10) . . ?
C12 C13 C15 123.5(10) . . ?
C14 C13 C15 119.1(11) . . ?
C9 C14 C13 118.3(11) . . ?
C9 C14 H14A 120.9 . . ?
C13 C14 H14A 120.9 . . ?
C13 C15 C17 110.4(13) . . ?
C13 C15 C16 112.6(12) . . ?
C17 C15 C16 114.0(13) . . ?
C13 C15 H15A 106.4 . . ?
C17 C15 H15A 106.4 . . ?
C16 C15 H15A 106.4 . . ?
C15 C16 H16A 109.5 . . ?
C15 C16 H16B 109.5 . . ?
H16A C16 H16B 109.5 . . ?
C15 C16 H16C 109.5 . . ?
H16A C16 H16C 109.5 . . ?
H16B C16 H16C 109.5 . . ?
C15 C17 H17A 109.5 . . ?
C15 C17 H17B 109.5 . . ?
H17A C17 H17B 109.5 . . ?
C15 C17 H17C 109.5 . . ?
H17A C17 H17C 109.5 . . ?
H17B C17 H17C 109.5 . . ?
C20 C18 C19 114.7(15) . . ?
C20 C18 C11 113.8(11) . . ?
C19 C18 C11 110.1(14) . . ?
C20 C18 H18A 105.8 . . ?
C19 C18 H18A 105.8 . . ?
C11 C18 H18A 105.8 . . ?
C18 C19 H19A 109.5 . . ?
C18 C19 H19B 109.5 . . ?
H19A C19 H19B 109.5 . . ?
C18 C19 H19C 109.5 . . ?
H19A C19 H19C 109.5 . . ?
H19B C19 H19C 109.5 . . ?
C18 C20 H20A 109.5 . . ?
C18 C20 H20B 109.5 . . ?
H20A C20 H20B 109.5 . . ?
C18 C20 H20C 109.5 . . ?
H20A C20 H20C 109.5 . . ?
H20B C20 H20C 109.5 . . ?
N1 C21 Au1 175.1(12) . . ?
C23 C22 C4 178.9(12) . . ?
C22 C23 C24 174.5(12) . . ?
C25 C24 C29 120.8(9) . . ?
C25 C24 C23 121.0(9) . . ?
C29 C24 C23 118.1(10) . . ?
C24 C25 C26 119.9(9) . . ?
C24 C25 H25A 120.1 . . ?
C26 C25 H25A 120.1 . . ?
C27 C26 C25 117.1(9) . . ?
C27 C26 C33 120.1(10) . . ?
C25 C26 C33 122.7(10) . . ?
C26 C27 C28 124.2(9) . . ?
C26 C27 N2 117.1(9) . . ?
C28 C27 N2 118.6(9) . . ?
C29 C28 C27 117.2(10) . . ?
C29 C28 C30 122.2(11) . . ?
C27 C28 C30 120.6(10) . . ?
C28 C29 C24 120.4(10) . . ?
C28 C29 H29A 119.8 . . ?
C24 C29 H29A 119.8 . . ?
C28 C30 C31 114.1(11) . . ?
C28 C30 C32 109.4(13) . . ?
C31 C30 C32 109.0(12) . . ?
C28 C30 H30A 108.1 . . ?
C31 C30 H30A 108.1 . . ?
C32 C30 H30A 108.1 . . ?
C30 C31 H31A 109.5 . . ?
C30 C31 H31B 109.5 . . ?
H31A C31 H31B 109.5 . . ?
C30 C31 H31C 109.5 . . ?
H31A C31 H31C 109.5 . . ?
H31B C31 H31C 109.5 . . ?
C30 C32 H32A 109.5 . . ?
C30 C32 H32B 109.5 . . ?
H32A C32 H32B 109.5 . . ?
C30 C32 H32C 109.5 . . ?
H32A C32 H32C 109.5 . . ?
H32B C32 H32C 109.5 . . ?
C35 C33 C26 111.9(10) . . ?
C35 C33 C34 109.1(11) . . ?
C26 C33 C34 112.2(9) . . ?
C35 C33 H33A 107.8 . . ?
C26 C33 H33A 107.8 . . ?
C34 C33 H33A 107.8 . . ?
C33 C34 H34A 109.5 . . ?
C33 C34 H34B 109.5 . . ?
H34A C34 H34B 109.5 . . ?
C33 C34 H34C 109.5 . . ?
H34A C34 H34C 109.5 . . ?
H34B C34 H34C 109.5 . . ?
C33 C35 H35A 109.5 . . ?
C33 C35 H35B 109.5 . . ?
H35A C35 H35B 109.5 . . ?
C33 C35 H35C 109.5 . . ?
H35A C35 H35C 109.5 . . ?
H35B C35 H35C 109.5 . . ?
N2 C36 Au2 176.6(11) . . ?
C38 C37 C2 177.5(12) . . ?
C37 C38 C39 175.7(13) . . ?
C44 C39 C40 118.5(10) . . ?
C44 C39 C38 121.3(10) . . ?
C40 C39 C38 120.0(11) . . ?
C41 C40 C39 121.0(11) . . ?
C41 C40 H40A 119.5 . . ?
C39 C40 H40A 119.5 . . ?
C40 C41 C42 117.4(10) . . ?
C40 C41 C48 121.7(12) . . ?
C42 C41 C48 120.8(11) . . ?
C43 C42 N3 120.7(12) . . ?
C43 C42 C41 123.1(10) . . ?
N3 C42 C41 116.2(11) . . ?
C44 C43 C42 118.4(11) . . ?
C44 C43 C45 122.3(11) . . ?
C42 C43 C45 119.3(10) . . ?
C43 C44 C39 121.6(11) . . ?
C43 C44 H44A 119.2 . . ?
C39 C44 H44A 119.2 . . ?
C47 C45 C43 113.9(15) . . ?
C47 C45 C46 114.9(15) . . ?
C43 C45 C46 109.8(13) . . ?
C47 C45 H45A 105.8 . . ?
C43 C45 H45A 105.8 . . ?
C46 C45 H45A 105.8 . . ?
C45 C46 H46A 109.5 . . ?
C45 C46 H46B 109.5 . . ?
H46A C46 H46B 109.5 . . ?
C45 C46 H46C 109.5 . . ?
H46A C46 H46C 109.5 . . ?
H46B C46 H46C 109.5 . . ?
C45 C47 H47A 109.5 . . ?
C45 C47 H47B 109.5 . . ?
H47A C47 H47B 109.5 . . ?
C45 C47 H47C 109.5 . . ?
H47A C47 H47C 109.5 . . ?
H47B C47 H47C 109.5 . . ?
C49 C48 C50 114.7(19) . . ?
C49 C48 C41 116.5(16) . . ?
C50 C48 C41 109.8(17) . . ?
C49 C48 H48A 104.8 . . ?
C50 C48 H48A 104.8 . . ?
C41 C48 H48A 104.8 . . ?
C48 C49 H49A 109.5 . . ?
C48 C49 H49B 109.5 . . ?
H49A C49 H49B 109.5 . . ?
C48 C49 H49C 109.5 . . ?
H49A C49 H49C 109.5 . . ?
H49B C49 H49C 109.5 . . ?
C48 C50 H50A 109.5 . . ?
C48 C50 H50B 109.5 . . ?
H50A C50 H50B 109.5 . . ?
C48 C50 H50C 109.5 . . ?
H50A C50 H50C 109.5 . . ?
H50B C50 H50C 109.5 . . ?
N3 C51 Au3 178.4(15) . . ?

loop_
_geom_bond_atom_site_label_1
_geom_bond_atom_site_label_2
_geom_bond_distance
_geom_bond_site_symmetry_2
_geom_bond_publ_flag
Au1 C21 1.846(15) . ?
Au1 Cl1 2.239(3) . ?
Au2 C36 1.890(12) . ?
Au2 Cl2 2.256(3) . ?
Au2 Au2 3.1538(11) 2_656 ?
Au3 C51 1.933(15) . ?
Au3 Cl3 2.241(3) . ?
N1 C21 1.218(15) . ?
N1 C12 1.392(12) . ?
N2 C36 1.164(12) . ?
N2 C27 1.410(11) . ?
N3 C51 1.117(14) . ?
N3 C42 1.403(14) . ?
C1 C2 1.380(12) . ?
C1 C6 1.397(13) . ?
C1 H1A 0.9300 . ?
C2 C3 1.392(12) . ?
C2 C37 1.418(13) . ?
C3 C4 1.377(12) . ?
C3 H3A 0.9300 . ?
C4 C5 1.373(12) . ?
C4 C22 1.410(13) . ?
C5 C6 1.386(12) . ?
C5 H5A 0.9300 . ?
C6 C7 1.430(13) . ?
C7 C8 1.187(12) . ?
C8 C9 1.440(13) . ?
C9 C14 1.393(14) . ?
C9 C10 1.412(15) . ?
C10 C11 1.357(13) . ?
C10 H10A 0.9300 . ?
C11 C12 1.357(15) . ?
C11 C18 1.539(17) . ?
C12 C13 1.385(15) . ?
C13 C14 1.433(13) . ?
C13 C15 1.537(16) . ?
C14 H14A 0.9300 . ?
C15 C17 1.543(19) . ?
C15 C16 1.544(19) . ?
C15 H15A 0.9800 . ?
C16 H16A 0.9600 . ?
C16 H16B 0.9600 . ?
C16 H16C 0.9600 . ?
C17 H17A 0.9600 . ?
C17 H17B 0.9600 . ?
C17 H17C 0.9600 . ?
C18 C20 1.528(19) . ?
C18 C19 1.54(2) . ?
C18 H18A 0.9800 . ?
C19 H19A 0.9600 . ?
C19 H19B 0.9600 . ?
C19 H19C 0.9600 . ?
C20 H20A 0.9600 . ?
C20 H20B 0.9600 . ?
C20 H20C 0.9600 . ?
C22 C23 1.232(13) . ?
C23 C24 1.448(14) . ?
C24 C25 1.377(13) . ?
C24 C29 1.398(14) . ?
C25 C26 1.404(13) . ?
C25 H25A 0.9300 . ?
C26 C27 1.366(14) . ?
C26 C33 1.526(14) . ?
C27 C28 1.401(14) . ?
C28 C29 1.363(13) . ?
C28 C30 1.504(15) . ?
C29 H29A 0.9300 . ?
C30 C31 1.510(19) . ?
C30 C32 1.53(2) . ?
C30 H30A 0.9800 . ?
C31 H31A 0.9600 . ?
C31 H31B 0.9600 . ?
C31 H31C 0.9600 . ?
C32 H32A 0.9600 . ?
C32 H32B 0.9600 . ?
C32 H32C 0.9600 . ?
C33 C35 1.502(16) . ?
C33 C34 1.587(17) . ?
C33 H33A 0.9800 . ?
C34 H34A 0.9600 . ?
C34 H34B 0.9600 . ?
C34 H34C 0.9600 . ?
C35 H35A 0.9600 . ?
C35 H35B 0.9600 . ?
C35 H35C 0.9600 . ?
C37 C38 1.187(13) . ?
C38 C39 1.435(15) . ?
C39 C44 1.380(15) . ?
C39 C40 1.430(14) . ?
C40 C41 1.362(15) . ?
C40 H40A 0.9300 . ?
C41 C42 1.405(15) . ?
C41 C48 1.517(16) . ?
C42 C43 1.372(15) . ?
C43 C44 1.371(14) . ?
C43 C45 1.541(16) . ?
C44 H44A 0.9300 . ?
C45 C47 1.52(2) . ?
C45 C46 1.57(2) . ?
C45 H45A 0.9800 . ?
C46 H46A 0.9600 . ?
C46 H46B 0.9600 . ?
C46 H46C 0.9600 . ?
C47 H47A 0.9600 . ?
C47 H47B 0.9600 . ?
C47 H47C 0.9600 . ?
C48 C49 1.36(3) . ?
C48 C50 1.48(2) . ?
C48 H48A 0.9800 . ?
C49 H49A 0.9600 . ?
C49 H49B 0.9600 . ?
C49 H49C 0.9600 . ?
C50 H50A 0.9600 . ?
C50 H50B 0.9600 . ?
C50 H50C 0.9600 . ?

loop_
_geom_torsion_atom_site_label_1
_geom_torsion_atom_site_label_2
_geom_torsion_atom_site_label_3
_geom_torsion_atom_site_label_4
_geom_torsion
_geom_torsion_site_symmetry_1
_geom_torsion_site_symmetry_2
_geom_torsion_site_symmetry_3
_geom_torsion_site_symmetry_4
_geom_torsion_publ_flag
C6 C1 C2 C3 3.3(18) . . . . ?
C6 C1 C2 C37 -179.1(11) . . . . ?
C1 C2 C3 C4 -0.8(18) . . . . ?
C37 C2 C3 C4 -178.3(11) . . . . ?
C2 C3 C4 C5 -2.0(18) . . . . ?
C2 C3 C4 C22 175.7(11) . . . . ?
C3 C4 C5 C6 2.2(18) . . . . ?
C22 C4 C5 C6 -175.4(11) . . . . ?
C4 C5 C6 C1 0.3(17) . . . . ?
C4 C5 C6 C7 176.1(11) . . . . ?
C2 C1 C6 C5 -3.1(17) . . . . ?
C2 C1 C6 C7 -179.0(11) . . . . ?
C14 C9 C10 C11 -1.0(18) . . . . ?
C8 C9 C10 C11 179.1(11) . . . . ?
C9 C10 C11 C12 0.7(18) . . . . ?
C9 C10 C11 C18 178.3(12) . . . . ?
C10 C11 C12 C13 0.7(19) . . . . ?
C18 C11 C12 C13 -176.9(13) . . . . ?
C10 C11 C12 N1 -178.1(11) . . . . ?
C18 C11 C12 N1 4.4(19) . . . . ?
C11 C12 C13 C14 -1.6(19) . . . . ?
N1 C12 C13 C14 177.2(10) . . . . ?
C11 C12 C13 C15 171.2(13) . . . . ?
N1 C12 C13 C15 -10.0(18) . . . . ?
C10 C9 C14 C13 0.0(17) . . . . ?
C8 C9 C14 C13 179.9(11) . . . . ?
C12 C13 C14 C9 1.2(17) . . . . ?
C15 C13 C14 C9 -171.9(12) . . . . ?
C12 C13 C15 C17 -77.1(15) . . . . ?
C14 C13 C15 C17 95.6(15) . . . . ?
C12 C13 C15 C16 154.1(13) . . . . ?
C14 C13 C15 C16 -33.2(18) . . . . ?
C12 C11 C18 C20 -157.3(13) . . . . ?
C10 C11 C18 C20 25.2(19) . . . . ?
C12 C11 C18 C19 72.4(17) . . . . ?
C10 C11 C18 C19 -105.2(15) . . . . ?
C29 C24 C25 C26 4.8(17) . . . . ?
C23 C24 C25 C26 -176.9(10) . . . . ?
C24 C25 C26 C27 -0.1(16) . . . . ?
C24 C25 C26 C33 -176.3(11) . . . . ?
C25 C26 C27 C28 -3.3(17) . . . . ?
C33 C26 C27 C28 173.0(11) . . . . ?
C25 C26 C27 N2 177.7(9) . . . . ?
C33 C26 C27 N2 -6.0(16) . . . . ?
C26 C27 C28 C29 2.0(18) . . . . ?
N2 C27 C28 C29 -179.1(10) . . . . ?
C26 C27 C28 C30 -175.9(12) . . . . ?
N2 C27 C28 C30 3.0(17) . . . . ?
C27 C28 C29 C24 2.9(18) . . . . ?
C30 C28 C29 C24 -179.2(13) . . . . ?
C25 C24 C29 C28 -6.3(18) . . . . ?
C23 C24 C29 C28 175.4(11) . . . . ?
C29 C28 C30 C31 25.9(19) . . . . ?
C27 C28 C30 C31 -156.3(12) . . . . ?
C29 C28 C30 C32 -96.4(15) . . . . ?
C27 C28 C30 C32 81.4(15) . . . . ?
C27 C26 C33 C35 -73.7(14) . . . . ?
C25 C26 C33 C35 102.4(13) . . . . ?
C27 C26 C33 C34 163.3(11) . . . . ?
C25 C26 C33 C34 -20.6(16) . . . . ?
C44 C39 C40 C41 3(2) . . . . ?
C38 C39 C40 C41 178.0(13) . . . . ?
C39 C40 C41 C42 -2(2) . . . . ?
C39 C40 C41 C48 175.7(16) . . . . ?
C40 C41 C42 C43 1(2) . . . . ?
C48 C41 C42 C43 -176.3(16) . . . . ?
C40 C41 C42 N3 178.6(13) . . . . ?
C48 C41 C42 N3 1(2) . . . . ?
N3 C42 C43 C44 -178.5(12) . . . . ?
C41 C42 C43 C44 -1(2) . . . . ?
N3 C42 C43 C45 -1(2) . . . . ?
C41 C42 C43 C45 176.4(14) . . . . ?
C42 C43 C44 C39 2(2) . . . . ?
C45 C43 C44 C39 -175.7(14) . . . . ?
C40 C39 C44 C43 -3(2) . . . . ?
C38 C39 C44 C43 -177.9(12) . . . . ?
C44 C43 C45 C47 90.4(18) . . . . ?
C42 C43 C45 C47 -87.3(17) . . . . ?
C44 C43 C45 C46 -40.0(19) . . . . ?
C42 C43 C45 C46 142.3(14) . . . . ?
C40 C41 C48 C49 -37(3) . . . . ?
C42 C41 C48 C49 140(2) . . . . ?
C40 C41 C48 C50 95.2(19) . . . . ?
C42 C41 C48 C50 -87(2) . . . . ?

loop_
_platon_squeeze_void_nr
_platon_squeeze_void_average_x
_platon_squeeze_void_average_y
_platon_squeeze_void_average_z
_platon_squeeze_void_volume
_platon_squeeze_void_count_electrons
1 0.500 -0.043 0.250 787.3 -115.6
2 0.500 0.043 0.750 787.5 -110.4
3 1.000 0.457 0.250 787.3 -115.6
4 1.000 0.543 0.750 787.5 -110.4
